data_2021789
loop_
_publ_author_name
'Lan, Wenlong'
'Zhou, Zhen'
'Li, Jie'
'Dou, Yong'
'Hao, Xiaoyun'
'Yang, Lu'
'Liu, Hui'
'Li, Dacheng'
'Liu, Qingyun'
'Zhang, Daopeng'

_publ_section_title
;
 A cyanide-bridged Fe^III^--Mn^II^ heterobimetallic one-dimensional
 coordination polymer: synthesis, crystal structure, experimental and
 theoretical magnetism investigation
;
_journal_coeditor_code YP3197
_journal_issue 11
_journal_name_full 'Acta Crystallographica Section C'
_journal_page_first
;
;
_journal_paper_doi 10.1107/S2053229619013172
_journal_volume 75
_journal_year 2019
_chemical_formula_iupac '[Fe Mn (C18 H12 N4 O2) (C N)2 (C10 H8 N2)2 (C H4 O)2] Cl O4'
_chemical_formula_moiety 'C42 H36 Fe Mn N10 O4 +, Cl O4 -'
_chemical_formula_sum 'C42 H36 Cl Fe Mn N10 O8'
_chemical_formula_weight 955.05
_chemical_name_systematic
<i>catena</i>-Poly[[[<i>N</i>,<i>N</i>'-(1,2-phenylene)bis(pyridine-2-carboxamidato)-\k^4^<i>N</i>,<i>N</i>',<i>N</i>'',<i>N</i>''']iron(III)]-\m-cyanido-\k^2^<i>C</i>:<i>N</i>-[bis(4,4'-bipyridine-\k<i>N</i>)bis(methanol-\k<i>O</i>)manganese(II)]-\m-cyanido-\k^2^<i>N</i>:<i>C</i>]
_space_group_crystal_system triclinic
_space_group_IT_number 2
_space_group_name_Hall '-P 1'
_space_group_name_H-M_alt 'P -1'
_symmetry_space_group_name_Hall '-P 1'
_symmetry_space_group_name_H-M 'P -1'
_atom_sites_solution_hydrogens mixed
_audit_creation_method SHELXL-2018/3
_cell_angle_alpha 113.317(4)
_cell_angle_beta 104.231(4)
_cell_angle_gamma 90.973(4)
_cell_formula_units_Z 2
_cell_length_a 10.404(3)
_cell_length_b 13.969(4)
_cell_length_c 16.226(4)
_cell_measurement_reflns_used 1980
_cell_measurement_temperature 293(2)
_cell_measurement_theta_max 25.030
_cell_measurement_theta_min 2.671
_cell_volume 2081.8(10)
_computing_cell_refinement
;
SAINT-Plus (Bruker, 2001)
;
_computing_data_collection
;
APEX2 (Bruker, 2004)
;
_computing_data_reduction
;
SAINT-Plus (Bruker, 2001)
;
_computing_molecular_graphics
;
SHELXTL (Sheldrick, 2008)
;
_computing_publication_material
;
SHELXL2018 (Sheldrick, 2015b)
;
_computing_structure_refinement
;
SHELXL2018 (Sheldrick, 2015b)
;
_computing_structure_solution
;
SHELXT (Sheldrick, 2015a)
;
_diffrn_ambient_temperature 293(2)
_diffrn_measured_fraction_theta_full 0.985
_diffrn_measured_fraction_theta_max 0.985
_diffrn_measurement_device_type 'Bruker APEXII CCD area-detector'
_diffrn_measurement_method '\f and \w scans'
_diffrn_radiation_type MoK\a
_diffrn_radiation_wavelength 0.71073
_diffrn_reflns_av_R_equivalents 0.0304
_diffrn_reflns_av_unetI/netI 0.0884
_diffrn_reflns_limit_h_max 9
_diffrn_reflns_limit_h_min -12
_diffrn_reflns_limit_k_max 16
_diffrn_reflns_limit_k_min -12
_diffrn_reflns_limit_l_max 19
_diffrn_reflns_limit_l_min -18
_diffrn_reflns_number 10291
_diffrn_reflns_theta_full 25.100
_diffrn_reflns_theta_max 25.100
_diffrn_reflns_theta_min 2.139
_diffrn_source 'fine-focus sealed tube'
_exptl_absorpt_coefficient_mu 0.783
_exptl_absorpt_correction_type none
_exptl_crystal_colour dark-brown
_exptl_crystal_density_diffrn 1.524
_exptl_crystal_description block
_exptl_crystal_F_000 980
_exptl_crystal_size_max 0.290
_exptl_crystal_size_mid 0.230
_exptl_crystal_size_min 0.190
_refine_diff_density_max 0.738
_refine_diff_density_min -0.736
_refine_ls_extinction_method none
_refine_ls_goodness_of_fit_ref 0.984
_refine_ls_hydrogen_treatment constr
_refine_ls_matrix_type full
_refine_ls_number_parameters 570
_refine_ls_number_reflns 7320
_refine_ls_number_restraints 2
_refine_ls_restrained_S_all 0.984
_refine_ls_R_factor_all 0.1293
_refine_ls_R_factor_gt 0.0594
_refine_ls_shift/su_max 0.019
_refine_ls_shift/su_mean 0.001
_refine_ls_structure_factor_coef Fsqd
_refine_ls_weighting_details 'w=1/[\s^2^(Fo^2^)+(0.0922P)^2^] where P=(Fo^2^+2Fc^2^)/3'
_refine_ls_weighting_scheme calc
_refine_ls_wR_factor_gt 0.1462
_refine_ls_wR_factor_ref 0.1768
_reflns_number_gt 4047
_reflns_number_total 7320
_reflns_threshold_expression 'I > 2\s(I)'
_cod_data_source_file yp3197sup1.cif
_cod_data_source_block I
_cod_original_cell_volume 2081.8(9)
_cod_database_code 2021789
_shelx_space_group_comment
;
The symmetry employed for this shelxl refinement is uniquely defined
by the following loop, which should always be used as a source of
symmetry information in preference to the above space-group names.
They are only intended as comments.
;
_shelx_estimated_absorpt_t_min 0.805
_shelx_estimated_absorpt_t_max 0.865

loop_
_space_group_symop_operation_xyz
'x, y, z'
'-x, -y, -z'

loop_
_atom_site_type_symbol
_atom_site_label
_atom_site_fract_x
_atom_site_fract_y
_atom_site_fract_z
_atom_site_U_iso_or_equiv
_atom_site_adp_type
_atom_site_calc_flag
_atom_site_occupancy
Fe Fe1 0.50753(6) 0.28795(6) 0.25225(5) 0.0403(2) Uani d 1
Mn Mn1 0.00801(7) 0.26107(6) 0.25935(5) 0.0420(2) Uani d 1
Cl Cl1 0.3802(2) 0.89834(17) 0.29993(16) 0.0885(6) Uani d 1
O O1 0.6767(5) 0.5512(4) 0.4782(3) 0.1092(19) Uani d 1
O O2 0.3711(5) 0.2781(4) -0.0049(3) 0.0841(14) Uani d 1
O O3 0.0209(5) 0.4300(3) 0.3324(4) 0.0976(17) Uani d 1
H H3A 0.046896 0.463845 0.304678 0.117 Uiso d 1
O O4 -0.0118(3) 0.0879(3) 0.1839(2) 0.0517(9) Uani d 1
H H4A -0.029357 0.056797 0.213959 0.062 Uiso d 1
O O5 0.3063(8) 0.8183(6) 0.2954(7) 0.198(4) Uani d 1
O O6 0.421(2) 0.8681(10) 0.2258(9) 0.412(12) Uani d 1
O O7 0.3212(6) 0.9881(5) 0.3115(6) 0.178(3) Uani d 1
O O8 0.4944(8) 0.9207(8) 0.3594(11) 0.308(8) Uani d 1
N N1 0.5679(4) 0.4313(3) 0.3268(3) 0.0511(11) Uani d 1
N N2 0.4738(4) 0.3318(3) 0.1542(3) 0.0478(11) Uani d 1
N N3 0.4384(4) 0.1467(3) 0.1458(3) 0.0419(10) Uani d 1
N N4 0.5553(4) 0.2793(4) 0.3760(3) 0.0490(11) Uani d 1
N N5 0.2172(4) 0.2825(4) 0.2673(3) 0.0528(12) Uani d 1
N N6 -0.0399(4) 0.2751(3) 0.1160(3) 0.0527(12) Uani d 1
N N7 -0.0684(7) 0.4556(4) -0.2385(4) 0.0804(16) Uani d 1
N N8 0.0505(4) 0.2345(3) 0.3938(3) 0.0509(11) Uani d 1
N N9 0.1013(5) 0.0347(4) 0.7390(3) 0.0629(13) Uani d 1
N N10 -0.2049(4) 0.2444(4) 0.2446(3) 0.0575(12) Uani d 1
C C1 0.5665(5) 0.4935(5) 0.2788(5) 0.0611(16) Uani d 1
C C2 0.6119(7) 0.6016(5) 0.3154(6) 0.085(2) Uani d 1
H H2 0.647107 0.638945 0.379540 0.102 Uiso calc 1
C C3 0.6049(9) 0.6524(6) 0.2577(8) 0.106(3) Uani d 1
H H3 0.635393 0.723780 0.282417 0.127 Uiso calc 1
C C4 0.5527(9) 0.5973(7) 0.1631(8) 0.104(3) Uani d 1
H H4 0.547011 0.632720 0.124689 0.125 Uiso calc 1
C C5 0.5084(7) 0.4912(6) 0.1231(5) 0.0787(19) Uani d 1
H H5 0.475056 0.455312 0.058662 0.094 Uiso calc 1
C C6 0.5144(5) 0.4388(4) 0.1808(4) 0.0560(15) Uani d 1
C C7 0.4092(6) 0.2616(5) 0.0652(4) 0.0576(15) Uani d 1
C C8 0.3891(5) 0.1549(4) 0.0641(3) 0.0465(13) Uani d 1
C C9 0.3259(5) 0.0680(5) -0.0176(3) 0.0550(15) Uani d 1
H H9 0.292246 0.075503 -0.073075 0.066 Uiso calc 1
C C10 0.3139(5) -0.0277(5) -0.0157(4) 0.0627(17) Uani d 1
H H10 0.269536 -0.085970 -0.069449 0.075 Uiso calc 1
C C11 0.3678(5) -0.0383(4) 0.0666(4) 0.0582(15) Uani d 1
H H11 0.364001 -0.103843 0.068815 0.070 Uiso calc 1
C C12 0.4274(5) 0.0511(4) 0.1452(4) 0.0502(14) Uani d 1
H H12 0.461830 0.044532 0.201065 0.060 Uiso calc 1
C C13 0.6220(6) 0.4635(5) 0.4202(4) 0.0673(18) Uani d 1
C C14 0.6112(5) 0.3724(5) 0.4470(4) 0.0549(15) Uani d 1
C C15 0.6494(6) 0.3852(6) 0.5387(4) 0.078(2) Uani d 1
H H15 0.687058 0.450553 0.586456 0.093 Uiso calc 1
C C16 0.6312(7) 0.3007(7) 0.5582(4) 0.081(2) Uani d 1
H H16 0.657851 0.307072 0.619360 0.097 Uiso calc 1
C C17 0.5736(6) 0.2071(6) 0.4873(4) 0.0701(18) Uani d 1
H H17 0.559861 0.148735 0.499583 0.084 Uiso calc 1
C C18 0.5357(5) 0.1988(5) 0.3974(4) 0.0583(16) Uani d 1
H H18 0.494752 0.134369 0.349592 0.070 Uiso calc 1
C C19 0.3250(5) 0.2893(4) 0.2632(3) 0.0417(12) Uani d 1
C C20 0.6871(5) 0.2585(4) 0.2452(3) 0.0432(12) Uani d 1
C C21 0.0698(7) 0.0270(5) 0.1320(4) 0.080(2) Uani d 1
H H21A 0.094282 0.060334 0.095480 0.120 Uiso calc 1
H H21B 0.022054 -0.041513 0.091387 0.120 Uiso calc 1
H H21C 0.149034 0.020551 0.173693 0.120 Uiso calc 1
C C22 -0.0466(15) 0.4915(8) 0.3902(8) 0.229(7) Uani d 1
H H22A -0.133912 0.494058 0.354368 0.343 Uiso calc 1
H H22B 0.001140 0.561182 0.423358 0.343 Uiso calc 1
H H22C -0.055147 0.463066 0.433872 0.343 Uiso calc 1
C C23 0.0519(7) 0.2609(5) 0.0699(4) 0.078(2) Uani d 1
H H23 0.126080 0.230385 0.088405 0.094 Uiso calc 1
C C24 0.0448(6) 0.2884(5) -0.0039(4) 0.0719(18) Uani d 1
H H24 0.113423 0.276719 -0.032783 0.086 Uiso calc 1
C C25 -0.0615(6) 0.3325(4) -0.0346(4) 0.0554(15) Uani d 1
C C26 -0.1605(6) 0.3432(6) 0.0097(5) 0.090(2) Uani d 1
H H26 -0.237401 0.370707 -0.009228 0.108 Uiso calc 1
C C27 -0.1451(7) 0.3128(6) 0.0829(5) 0.081(2) Uani d 1
H H27 -0.214782 0.319801 0.110655 0.098 Uiso calc 1
C C28 -0.0656(6) 0.3729(4) -0.1065(4) 0.0595(15) Uani d 1
C C29 0.0427(8) 0.3703(6) -0.1435(6) 0.106(3) Uani d 1
H H29 0.118342 0.341856 -0.123964 0.127 Uiso calc 1
C C30 0.0362(9) 0.4109(6) -0.2099(6) 0.108(3) Uani d 1
H H30 0.107681 0.406835 -0.235523 0.130 Uiso calc 1
C C31 -0.1671(8) 0.4590(5) -0.2020(4) 0.078(2) Uani d 1
H H31 -0.239578 0.491327 -0.219960 0.093 Uiso calc 1
C C32 -0.1709(6) 0.4181(5) -0.1389(4) 0.0722(18) Uani d 1
H H32 -0.246461 0.420865 -0.117417 0.087 Uiso calc 1
C C33 -0.0420(7) 0.2399(6) 0.4383(5) 0.082(2) Uani d 1
H H33 -0.118880 0.268252 0.421039 0.099 Uiso calc 1
C C34 -0.0317(7) 0.2063(6) 0.5083(5) 0.081(2) Uani d 1
H H34 -0.099666 0.213759 0.537519 0.098 Uiso calc 1
C C35 0.0775(5) 0.1622(4) 0.5351(4) 0.0483(13) Uani d 1
C C36 0.1746(6) 0.1572(5) 0.4897(4) 0.0745(19) Uani d 1
H H36 0.251955 0.128290 0.504934 0.089 Uiso calc 1
C C37 0.1569(6) 0.1950(6) 0.4219(4) 0.076(2) Uani d 1
H H37 0.225532 0.192320 0.393873 0.091 Uiso calc 1
C C38 0.0883(5) 0.1206(4) 0.6066(4) 0.0486(13) Uani d 1
C C39 -0.0114(7) 0.1241(6) 0.6498(5) 0.088(2) Uani d 1
H H39 -0.086371 0.156040 0.635736 0.106 Uiso calc 1
C C40 -0.0014(8) 0.0813(6) 0.7127(5) 0.090(2) Uani d 1
H H40 -0.071633 0.084942 0.739421 0.108 Uiso calc 1
C C41 0.1957(7) 0.0324(6) 0.6993(5) 0.091(2) Uani d 1
H H41 0.269299 -0.000065 0.715027 0.109 Uiso calc 1
C C42 0.1952(6) 0.0744(6) 0.6354(5) 0.084(2) Uani d 1
H H42 0.268371 0.071417 0.611535 0.101 Uiso calc 1

loop_
_atom_site_aniso_label
_atom_site_aniso_U_11
_atom_site_aniso_U_22
_atom_site_aniso_U_33
_atom_site_aniso_U_12
_atom_site_aniso_U_13
_atom_site_aniso_U_23
Fe1 0.0287(4) 0.0472(5) 0.0393(4) 0.0018(3) 0.0146(3) 0.0091(3)
Mn1 0.0301(4) 0.0491(5) 0.0483(5) 0.0045(3) 0.0163(3) 0.0185(4)
Cl1 0.0860(14) 0.0820(14) 0.1063(16) 0.0097(11) 0.0227(11) 0.0501(12)
O1 0.137(5) 0.068(3) 0.073(3) -0.030(3) 0.031(3) -0.020(3)
O2 0.099(3) 0.102(4) 0.058(3) 0.001(3) 0.012(2) 0.045(3)
O3 0.124(4) 0.054(3) 0.133(4) 0.011(3) 0.094(4) 0.023(3)
O4 0.056(2) 0.052(2) 0.057(2) 0.0144(18) 0.0272(18) 0.0251(19)
O5 0.167(7) 0.122(5) 0.341(11) -0.006(5) 0.080(7) 0.129(7)
O6 0.90(4) 0.294(15) 0.246(12) 0.31(2) 0.325(19) 0.212(12)
O7 0.114(5) 0.092(5) 0.337(11) 0.044(4) 0.089(6) 0.080(6)
O8 0.085(6) 0.209(10) 0.488(19) 0.001(6) -0.023(9) 0.061(11)
N1 0.039(2) 0.047(3) 0.061(3) 0.002(2) 0.023(2) 0.011(2)
N2 0.038(2) 0.050(3) 0.059(3) 0.008(2) 0.022(2) 0.021(2)
N3 0.035(2) 0.052(3) 0.034(2) 0.004(2) 0.0122(18) 0.011(2)
N4 0.035(2) 0.061(3) 0.039(2) 0.003(2) 0.0136(19) 0.007(2)
N5 0.034(2) 0.076(3) 0.048(3) 0.008(2) 0.019(2) 0.021(2)
N6 0.048(3) 0.052(3) 0.064(3) 0.016(2) 0.014(2) 0.031(2)
N7 0.103(5) 0.058(4) 0.077(4) 0.007(3) 0.019(4) 0.029(3)
N8 0.047(3) 0.061(3) 0.050(3) 0.008(2) 0.020(2) 0.025(2)
N9 0.058(3) 0.070(3) 0.072(3) 0.007(3) 0.017(3) 0.041(3)
N10 0.045(3) 0.068(3) 0.060(3) 0.005(2) 0.024(2) 0.022(2)
C1 0.047(3) 0.051(4) 0.086(5) 0.010(3) 0.036(3) 0.019(3)
C2 0.072(5) 0.054(4) 0.112(6) -0.001(3) 0.031(4) 0.013(4)
C3 0.106(7) 0.059(5) 0.160(9) -0.003(5) 0.057(6) 0.040(6)
C4 0.104(6) 0.083(6) 0.163(9) 0.019(5) 0.055(6) 0.077(6)
C5 0.077(5) 0.073(5) 0.100(5) 0.009(4) 0.034(4) 0.046(4)
C6 0.047(3) 0.054(4) 0.077(4) 0.011(3) 0.030(3) 0.028(3)
C7 0.057(4) 0.069(4) 0.052(4) 0.010(3) 0.022(3) 0.026(3)
C8 0.035(3) 0.061(4) 0.036(3) 0.002(2) 0.013(2) 0.010(3)
C9 0.055(3) 0.068(4) 0.035(3) 0.004(3) 0.010(2) 0.015(3)
C10 0.051(3) 0.064(4) 0.045(3) 0.000(3) 0.011(3) -0.005(3)
C11 0.062(4) 0.048(3) 0.049(3) -0.002(3) 0.017(3) 0.004(3)
C12 0.054(3) 0.054(4) 0.045(3) 0.005(3) 0.019(3) 0.019(3)
C13 0.056(4) 0.064(4) 0.057(4) -0.007(3) 0.023(3) -0.003(3)
C14 0.037(3) 0.072(4) 0.041(3) 0.006(3) 0.014(2) 0.006(3)
C15 0.055(4) 0.102(6) 0.043(4) 0.010(4) 0.008(3) 0.000(4)
C16 0.076(5) 0.114(6) 0.037(4) 0.011(4) 0.011(3) 0.019(4)
C17 0.065(4) 0.104(5) 0.055(4) 0.017(4) 0.019(3) 0.044(4)
C18 0.059(4) 0.069(4) 0.038(3) -0.008(3) 0.008(3) 0.018(3)
C19 0.037(3) 0.051(3) 0.035(3) 0.005(2) 0.015(2) 0.013(2)
C20 0.037(3) 0.045(3) 0.043(3) 0.000(2) 0.016(2) 0.010(2)
C21 0.109(6) 0.068(4) 0.073(4) 0.032(4) 0.049(4) 0.025(4)
C22 0.37(2) 0.104(9) 0.219(13) -0.005(11) 0.182(14) 0.015(8)
C23 0.073(4) 0.111(6) 0.055(4) 0.046(4) 0.023(3) 0.036(4)
C24 0.068(4) 0.102(5) 0.056(4) 0.037(4) 0.023(3) 0.039(4)
C25 0.060(4) 0.046(3) 0.058(4) 0.001(3) 0.007(3) 0.024(3)
C26 0.059(4) 0.128(7) 0.134(6) 0.033(4) 0.032(4) 0.102(6)
C27 0.065(4) 0.105(6) 0.110(6) 0.021(4) 0.038(4) 0.073(5)
C28 0.069(4) 0.042(3) 0.059(4) 0.003(3) 0.006(3) 0.020(3)
C29 0.103(6) 0.116(7) 0.162(8) 0.047(5) 0.070(6) 0.101(6)
C30 0.122(7) 0.108(7) 0.146(8) 0.035(6) 0.075(6) 0.082(6)
C31 0.083(5) 0.084(5) 0.059(4) 0.006(4) -0.002(4) 0.036(4)
C32 0.071(4) 0.086(5) 0.063(4) 0.008(4) 0.008(3) 0.041(4)
C33 0.076(4) 0.129(6) 0.088(5) 0.060(4) 0.049(4) 0.074(5)
C34 0.075(5) 0.121(6) 0.098(5) 0.051(4) 0.057(4) 0.075(5)
C35 0.051(3) 0.047(3) 0.049(3) 0.001(3) 0.015(3) 0.021(3)
C36 0.051(4) 0.124(6) 0.072(4) 0.024(4) 0.021(3) 0.061(4)
C37 0.044(3) 0.138(6) 0.069(4) 0.015(4) 0.025(3) 0.061(4)
C38 0.053(3) 0.044(3) 0.048(3) -0.001(3) 0.016(3) 0.017(3)
C39 0.078(5) 0.138(7) 0.100(5) 0.054(5) 0.049(4) 0.086(5)
C40 0.101(6) 0.121(6) 0.096(5) 0.042(5) 0.054(5) 0.077(5)
C41 0.063(4) 0.137(7) 0.119(6) 0.026(4) 0.029(4) 0.098(6)
C42 0.052(4) 0.124(6) 0.121(6) 0.029(4) 0.037(4) 0.087(5)

loop_
_atom_type_symbol
_atom_type_description
_atom_type_scat_dispersion_real
_atom_type_scat_dispersion_imag
_atom_type_scat_source
C C 0.0033 0.0016 'International Tables Vol C Tables 4.2.6.8 and 6.1.1.4'
H H 0.0000 0.0000 'International Tables Vol C Tables 4.2.6.8 and 6.1.1.4'
N N 0.0061 0.0033 'International Tables Vol C Tables 4.2.6.8 and 6.1.1.4'
O O 0.0106 0.0060 'International Tables Vol C Tables 4.2.6.8 and 6.1.1.4'
Mn Mn 0.3368 0.7283 'International Tables Vol C Tables 4.2.6.8 and 6.1.1.4'
Fe Fe 0.3463 0.8444 'International Tables Vol C Tables 4.2.6.8 and 6.1.1.4'
Cl Cl 0.1484 0.1585 'International Tables Vol C Tables 4.2.6.8 and 6.1.1.4'

loop_
_geom_angle_atom_site_label_1
_geom_angle_atom_site_label_2
_geom_angle_atom_site_label_3
_geom_angle_site_symmetry_1
_geom_angle
N1 Fe1 N2 . 83.4(2)
N1 Fe1 C20 . 91.54(19)
N2 Fe1 C20 . 94.05(19)
N1 Fe1 C19 . 97.66(19)
N2 Fe1 C19 . 95.39(18)
C20 Fe1 C19 . 167.5(2)
N1 Fe1 N4 . 82.5(2)
N2 Fe1 N4 . 165.85(19)
C20 Fe1 N4 . 87.52(18)
C19 Fe1 N4 . 85.34(18)
N1 Fe1 N3 . 165.2(2)
N2 Fe1 N3 . 81.87(18)
C20 Fe1 N3 . 88.14(18)
C19 Fe1 N3 . 85.09(17)
N4 Fe1 N3 . 112.26(18)
N5 Mn1 O3 . 87.99(17)
N5 Mn1 N10 . 176.10(17)
O3 Mn1 N10 . 90.67(18)
N5 Mn1 O4 . 93.73(15)
O3 Mn1 O4 . 178.26(15)
N10 Mn1 O4 . 87.59(15)
N5 Mn1 N8 . 93.20(15)
O3 Mn1 N8 . 93.61(18)
N10 Mn1 N8 . 90.54(16)
O4 Mn1 N8 . 86.55(14)
N5 Mn1 N6 . 87.80(16)
O3 Mn1 N6 . 90.46(18)
N10 Mn1 N6 . 88.55(16)
O4 Mn1 N6 . 89.36(14)
N8 Mn1 N6 . 175.84(15)
O8 Cl1 O6 . 97.7(10)
O8 Cl1 O5 . 113.5(7)
O6 Cl1 O5 . 108.2(9)
O8 Cl1 O7 . 109.8(6)
O6 Cl1 O7 . 109.9(6)
O5 Cl1 O7 . 116.2(5)
C22 O3 Mn1 . 132.4(6)
C22 O3 H3A . 108.6
Mn1 O3 H3A . 113.7
C21 O4 Mn1 . 128.7(3)
C21 O4 H4A . 105.8
Mn1 O4 H4A . 113.0
C13 N1 C1 . 125.0(5)
C13 N1 Fe1 . 119.2(4)
C1 N1 Fe1 . 115.3(4)
C7 N2 C6 . 125.0(5)
C7 N2 Fe1 . 119.8(4)
C6 N2 Fe1 . 115.2(4)
C12 N3 C8 . 117.5(4)
C12 N3 Fe1 . 130.5(3)
C8 N3 Fe1 . 111.8(3)
C18 N4 C14 . 117.4(5)
C18 N4 Fe1 . 130.1(4)
C14 N4 Fe1 . 112.5(4)
C19 N5 Mn1 . 174.0(4)
C27 N6 C23 . 114.6(5)
C27 N6 Mn1 . 124.5(4)
C23 N6 Mn1 . 120.0(4)
C31 N7 C30 . 116.9(6)
C37 N8 C33 . 115.1(5)
C37 N8 Mn1 . 122.2(4)
C33 N8 Mn1 . 121.6(4)
C41 N9 C40 . 114.4(5)
C20 N10 Mn1 1_455 165.3(5)
N1 C1 C2 . 127.9(6)
N1 C1 C6 . 114.0(5)
C2 C1 C6 . 118.2(6)
C3 C2 C1 . 120.8(7)
C3 C2 H2 . 119.6
C1 C2 H2 . 119.6
C4 C3 C2 . 119.5(7)
C4 C3 H3 . 120.2
C2 C3 H3 . 120.2
C3 C4 C5 . 122.3(8)
C3 C4 H4 . 118.8
C5 C4 H4 . 118.8
C4 C5 C6 . 118.7(7)
C4 C5 H5 . 120.6
C6 C5 H5 . 120.6
C5 C6 N2 . 127.6(6)
C5 C6 C1 . 120.4(6)
N2 C6 C1 . 111.9(5)
O2 C7 N2 . 128.4(6)
O2 C7 C8 . 122.4(5)
N2 C7 C8 . 109.2(5)
N3 C8 C9 . 121.8(5)
N3 C8 C7 . 116.6(4)
C9 C8 C7 . 121.6(5)
C10 C9 C8 . 119.4(5)
C10 C9 H9 . 120.3
C8 C9 H9 . 120.3
C9 C10 C11 . 119.8(5)
C9 C10 H10 . 120.1
C11 C10 H10 . 120.1
C12 C11 C10 . 117.8(6)
C12 C11 H11 . 121.1
C10 C11 H11 . 121.1
N3 C12 C11 . 123.7(5)
N3 C12 H12 . 118.2
C11 C12 H12 . 118.2
O1 C13 N1 . 128.4(7)
O1 C13 C14 . 121.5(6)
N1 C13 C14 . 110.1(5)
N4 C14 C15 . 122.4(6)
N4 C14 C13 . 115.5(5)
C15 C14 C13 . 122.0(6)
C16 C15 C14 . 118.8(6)
C16 C15 H15 . 120.6
C14 C15 H15 . 120.6
C17 C16 C15 . 119.2(6)
C17 C16 H16 . 120.4
C15 C16 H16 . 120.4
C16 C17 C18 . 119.8(6)
C16 C17 H17 . 120.1
C18 C17 H17 . 120.1
N4 C18 C17 . 122.4(5)
N4 C18 H18 . 118.8
C17 C18 H18 . 118.8
N5 C19 Fe1 . 175.2(5)
N10 C20 Fe1 1_655 177.1(5)
O4 C21 H21A . 109.5
O4 C21 H21B . 109.5
H21A C21 H21B . 109.5
O4 C21 H21C . 109.5
H21A C21 H21C . 109.5
H21B C21 H21C . 109.5
O3 C22 H22A . 109.5
O3 C22 H22B . 109.5
H22A C22 H22B . 109.5
O3 C22 H22C . 109.5
H22A C22 H22C . 109.5
H22B C22 H22C . 109.5
N6 C23 C24 . 124.2(6)
N6 C23 H23 . 117.9
C24 C23 H23 . 117.9
C25 C24 C23 . 120.6(6)
C25 C24 H24 . 119.7
C23 C24 H24 . 119.7
C24 C25 C26 . 115.8(6)
C24 C25 C28 . 121.9(6)
C26 C25 C28 . 122.2(6)
C25 C26 C27 . 119.6(6)
C25 C26 H26 . 120.2
C27 C26 H26 . 120.2
N6 C27 C26 . 125.0(6)
N6 C27 H27 . 117.5
C26 C27 H27 . 117.5
C32 C28 C29 . 115.6(6)
C32 C28 C25 . 123.5(6)
C29 C28 C25 . 120.8(6)
C30 C29 C28 . 119.2(7)
C30 C29 H29 . 120.4
C28 C29 H29 . 120.4
N7 C30 C29 . 123.0(7)
N7 C30 H30 . 118.5
C29 C30 H30 . 118.5
N7 C31 C32 . 124.0(7)
N7 C31 H31 . 118.0
C32 C31 H31 . 118.0
C31 C32 C28 . 121.3(7)
C31 C32 H32 . 119.4
C28 C32 H32 . 119.4
N8 C33 C34 . 124.3(6)
N8 C33 H33 . 117.9
C34 C33 H33 . 117.9
C35 C34 C33 . 120.3(5)
C35 C34 H34 . 119.8
C33 C34 H34 . 119.8
C34 C35 C36 . 115.7(5)
C34 C35 C38 . 121.6(5)
C36 C35 C38 . 122.7(5)
C37 C36 C35 . 119.9(6)
C37 C36 H36 . 120.1
C35 C36 H36 . 120.1
N8 C37 C36 . 124.7(5)
N8 C37 H37 . 117.7
C36 C37 H37 . 117.6
C42 C38 C39 . 114.0(5)
C42 C38 C35 . 124.0(5)
C39 C38 C35 . 122.0(5)
C40 C39 C38 . 120.7(6)
C40 C39 H39 . 119.6
C38 C39 H39 . 119.6
N9 C40 C39 . 124.9(6)
N9 C40 H40 . 117.5
C39 C40 H40 . 117.5
N9 C41 C42 . 124.9(6)
N9 C41 H41 . 117.6
C42 C41 H41 . 117.6
C38 C42 C41 . 120.9(6)
C38 C42 H42 . 119.5
C41 C42 H42 . 119.5

loop_
_geom_bond_atom_site_label_1
_geom_bond_atom_site_label_2
_geom_bond_site_symmetry_2
_geom_bond_distance
Fe1 N1 . 1.879(4)
Fe1 N2 . 1.880(4)
Fe1 C20 . 1.941(5)
Fe1 C19 . 1.951(5)
Fe1 N4 . 1.999(4)
Fe1 N3 . 2.009(4)
Mn1 N5 . 2.157(4)
Mn1 O3 . 2.165(4)
Mn1 N10 . 2.167(5)
Mn1 O4 . 2.215(3)
Mn1 N8 . 2.295(4)
Mn1 N6 . 2.343(5)
Cl1 O8 . 1.275(9)
Cl1 O6 . 1.290(10)
Cl1 O5 . 1.314(6)
Cl1 O7 . 1.371(6)
O1 C13 . 1.229(6)
O2 C7 . 1.222(6)
O3 C22 . 1.348(10)
O3 H3A . 0.8507
O4 C21 . 1.401(6)
O4 H4A . 0.8183
N1 C13 . 1.360(7)
N1 C1 . 1.376(7)
N2 C7 . 1.370(7)
N2 C6 . 1.407(7)
N3 C12 . 1.335(6)
N3 C8 . 1.350(6)
N4 C18 . 1.328(7)
N4 C14 . 1.348(6)
N5 C19 . 1.143(6)
N6 C27 . 1.311(7)
N6 C23 . 1.324(7)
N7 C31 . 1.299(8)
N7 C30 . 1.339(9)
N8 C37 . 1.306(7)
N8 C33 . 1.324(7)
N9 C41 . 1.294(7)
N9 C40 . 1.330(8)
N10 C20 1_455 1.145(6)
C1 C2 . 1.408(8)
C1 C6 . 1.417(8)
C2 C3 . 1.373(10)
C2 H2 . 0.9300
C3 C4 . 1.372(11)
C3 H3 . 0.9300
C4 C5 . 1.378(10)
C4 H4 . 0.9300
C5 C6 . 1.390(8)
C5 H5 . 0.9300
C7 C8 . 1.494(8)
C8 C9 . 1.390(7)
C9 C10 . 1.353(8)
C9 H9 . 0.9300
C10 C11 . 1.383(8)
C10 H10 . 0.9300
C11 C12 . 1.377(7)
C11 H11 . 0.9300
C12 H12 . 0.9300
C13 C14 . 1.509(9)
C14 C15 . 1.379(8)
C15 C16 . 1.358(9)
C15 H15 . 0.9300
C16 C17 . 1.355(9)
C16 H16 . 0.9300
C17 C18 . 1.370(7)
C17 H17 . 0.9300
C18 H18 . 0.9300
C21 H21A . 0.9600
C21 H21B . 0.9600
C21 H21C . 0.9600
C22 H22A . 0.9600
C22 H22B . 0.9600
C22 H22C . 0.9600
C23 C24 . 1.382(8)
C23 H23 . 0.9300
C24 C25 . 1.358(8)
C24 H24 . 0.9300
C25 C26 . 1.372(8)
C25 C28 . 1.476(8)
C26 C27 . 1.387(8)
C26 H26 . 0.9300
C27 H27 . 0.9300
C28 C32 . 1.370(8)
C28 C29 . 1.396(9)
C29 C30 . 1.391(10)
C29 H29 . 0.9300
C30 H30 . 0.9300
C31 C32 . 1.364(8)
C31 H31 . 0.9300
C32 H32 . 0.9300
C33 C34 . 1.372(8)
C33 H33 . 0.9300
C34 C35 . 1.361(8)
C34 H34 . 0.9300
C35 C36 . 1.376(7)
C35 C38 . 1.472(7)
C36 C37 . 1.375(8)
C36 H36 . 0.9300
C37 H37 . 0.9300
C38 C42 . 1.371(8)
C38 C39 . 1.380(7)
C39 C40 . 1.356(8)
C39 H39 . 0.9300
C40 H40 . 0.9300
C41 C42 . 1.377(8)
C41 H41 . 0.9300
C42 H42 . 0.9300
